data_2237525
loop_
_publ_author_name
'Kant, Rajni'
'Gupta, Vivek K.'
'Kapoor, Kamini'
'Patil, D. R.'
'Deshmukh, Madhukar B.'

_publ_section_title
;
 2-[(Dimethylamino)methylidene]propanedinitrile
;
_journal_coeditor_code LH5587
_journal_issue 3
_journal_name_full 'Acta Crystallographica Section E'
_journal_page_first o433
_journal_paper_doi 10.1107/S1600536813004960
_journal_volume 69
_journal_year 2013
_chemical_formula_iupac 'C6 H7 N3'
_chemical_formula_moiety 'C6 H7 N3'
_chemical_formula_sum 'C6 H7 N3'
_chemical_formula_weight 121.15
_chemical_name_systematic
;
2-[(Dimethylamino)methylidene]propanedinitrile
;
_space_group_IT_number 14
_symmetry_cell_setting monoclinic
_symmetry_space_group_name_Hall '-P 2ybc'
_symmetry_space_group_name_H-M 'P 1 21/c 1'
_atom_sites_solution_hydrogens geom
_atom_sites_solution_primary direct
_atom_sites_solution_secondary difmap
_audit_creation_method SHELXL-97
_cell_angle_alpha 90.00
_cell_angle_beta 97.488(6)
_cell_angle_gamma 90.00
_cell_formula_units_Z 4
_cell_length_a 4.0368(3)
_cell_length_b 15.5642(10)
_cell_length_c 10.8500(7)
_cell_measurement_reflns_used 3950
_cell_measurement_temperature 293(2)
_cell_measurement_theta_max 29.2114
_cell_measurement_theta_min 3.7806
_cell_volume 675.89(8)
_computing_cell_refinement 'CrysAlis PRO (Oxford Diffraction, 2010)'
_computing_data_collection 'CrysAlis PRO (Oxford Diffraction, 2010)'
_computing_data_reduction 'CrysAlis PRO (Oxford Diffraction, 2010)'
_computing_molecular_graphics 'PLATON (Spek, 2009)'
_computing_publication_material 'PLATON (Spek, 2009)'
_computing_structure_refinement 'SHELXL97 (Sheldrick, 2008)'
_computing_structure_solution 'SHELXS97 (Sheldrick, 2008)'
_diffrn_ambient_temperature 293(2)
_diffrn_detector_area_resol_mean 16.1049
_diffrn_measured_fraction_theta_full 0.998
_diffrn_measured_fraction_theta_max 0.998
_diffrn_measurement_device_type 'Oxford Diffraction Xcalibur Sapphire3'
_diffrn_measurement_method '\w scans'
_diffrn_radiation_monochromator graphite
_diffrn_radiation_source 'fine-focus sealed tube'
_diffrn_radiation_type MoK\a
_diffrn_radiation_wavelength 0.71073
_diffrn_reflns_av_R_equivalents 0.0668
_diffrn_reflns_av_sigmaI/netI 0.0348
_diffrn_reflns_limit_h_max 4
_diffrn_reflns_limit_h_min -4
_diffrn_reflns_limit_k_max 19
_diffrn_reflns_limit_k_min -19
_diffrn_reflns_limit_l_max 13
_diffrn_reflns_limit_l_min -13
_diffrn_reflns_number 15029
_diffrn_reflns_theta_full 26.00
_diffrn_reflns_theta_max 26.00
_diffrn_reflns_theta_min 3.79
_diffrn_standards_decay_% 0
_diffrn_standards_interval_count 0
_diffrn_standards_interval_time 0
_diffrn_standards_number 0
_exptl_absorpt_coefficient_mu 0.078
_exptl_absorpt_correction_T_max 1.00000
_exptl_absorpt_correction_T_min 0.63686
_exptl_absorpt_correction_type multi-scan
_exptl_absorpt_process_details '(CrysAlis PRO; Oxford Diffraction, 2010)'
_exptl_crystal_colour colourless
_exptl_crystal_density_diffrn 1.191
_exptl_crystal_density_method 'not measured'
_exptl_crystal_description block
_exptl_crystal_F_000 256
_exptl_crystal_size_max 0.3
_exptl_crystal_size_mid 0.2
_exptl_crystal_size_min 0.2
_refine_diff_density_max 0.231
_refine_diff_density_min -0.164
_refine_ls_extinction_method none
_refine_ls_goodness_of_fit_ref 1.052
_refine_ls_hydrogen_treatment constr
_refine_ls_matrix_type full
_refine_ls_number_parameters 84
_refine_ls_number_reflns 1320
_refine_ls_number_restraints 0
_refine_ls_restrained_S_all 1.052
_refine_ls_R_factor_all 0.0993
_refine_ls_R_factor_gt 0.0659
_refine_ls_shift/su_max 0.001
_refine_ls_shift/su_mean 0.000
_refine_ls_structure_factor_coef Fsqd
_refine_ls_weighting_details 'calc w=1/[\s^2^(Fo^2^)+(0.1075P)^2^+0.0919P] where P=(Fo^2^+2Fc^2^)/3'
_refine_ls_weighting_scheme calc
_refine_ls_wR_factor_gt 0.1807
_refine_ls_wR_factor_ref 0.2057
_reflns_number_gt 875
_reflns_number_total 1320
_reflns_threshold_expression I>2\s(I)
_cod_data_source_file lh5587.cif
_cod_data_source_block I
_cod_original_sg_symbol_H-M 'P 21/c'
_cod_database_code 2237525
_cod_database_fobs_code 2237525

loop_
_symmetry_equiv_pos_as_xyz
'x, y, z'
'-x, y+1/2, -z+1/2'
'-x, -y, -z'
'x, -y-1/2, z-1/2'

loop_
_atom_site_type_symbol
_atom_site_label
_atom_site_fract_x
_atom_site_fract_y
_atom_site_fract_z
_atom_site_U_iso_or_equiv
_atom_site_adp_type
_atom_site_calc_flag
_atom_site_refinement_flags
_atom_site_occupancy
_atom_site_symmetry_multiplicity
C C1 0.3330(6) 0.77364(16) 0.7562(2) 0.0501(7) Uani d . 1 1
C C2 0.2937(6) 0.69295(15) 0.7036(2) 0.0510(7) Uani d . 1 1
H H2 0.1698 0.6914 0.6251 0.061 Uiso calc R 1 1
N N3 0.4033(5) 0.61815(13) 0.74689(19) 0.0565(6) Uani d . 1 1
C C4 0.3449(7) 0.54179(18) 0.6690(3) 0.0752(9) Uani d . 1 1
H H4A 0.2019 0.5562 0.5941 0.113 Uiso calc R 1 1
H H4B 0.2401 0.4983 0.7132 0.113 Uiso calc R 1 1
H H4C 0.5542 0.5206 0.6483 0.113 Uiso calc R 1 1
C C5 0.5891(7) 0.6056(2) 0.8695(3) 0.0726(9) Uani d . 1 1
H H5A 0.7939 0.6377 0.8759 0.109 Uiso calc R 1 1
H H5B 0.6386 0.5457 0.8821 0.109 Uiso calc R 1 1
H H5C 0.4577 0.6253 0.9316 0.109 Uiso calc R 1 1
C C6 0.5281(6) 0.79802(16) 0.8689(2) 0.0568(7) Uani d . 1 1
C C7 0.1665(6) 0.84244(17) 0.6873(2) 0.0578(7) Uani d . 1 1
N N8 0.6838(6) 0.82284(18) 0.9572(2) 0.0805(8) Uani d . 1 1
N N9 0.0355(6) 0.89864(16) 0.6341(2) 0.0789(8) Uani d . 1 1

loop_
_atom_site_aniso_label
_atom_site_aniso_U_11
_atom_site_aniso_U_22
_atom_site_aniso_U_33
_atom_site_aniso_U_12
_atom_site_aniso_U_13
_atom_site_aniso_U_23
C1 0.0514(13) 0.0581(15) 0.0392(13) -0.0003(11) 0.0003(10) 0.0009(11)
C2 0.0508(13) 0.0622(17) 0.0391(13) -0.0035(11) 0.0017(10) 0.0040(11)
N3 0.0647(13) 0.0565(13) 0.0466(13) 0.0020(10) 0.0009(10) 0.0064(10)
C4 0.090(2) 0.0557(17) 0.077(2) -0.0048(14) 0.0003(16) -0.0040(15)
C5 0.0853(19) 0.0757(19) 0.0537(18) 0.0151(15) -0.0032(14) 0.0126(15)
C6 0.0573(15) 0.0640(17) 0.0477(15) 0.0020(12) 0.0016(12) -0.0023(13)
C7 0.0643(16) 0.0599(16) 0.0469(16) -0.0022(13) -0.0018(12) -0.0053(13)
N8 0.0883(17) 0.0896(19) 0.0576(16) -0.0012(14) -0.0125(13) -0.0126(14)
N9 0.0944(18) 0.0635(15) 0.0717(18) 0.0074(13) -0.0155(14) 0.0030(14)

loop_
_atom_type_symbol
_atom_type_description
_atom_type_scat_dispersion_real
_atom_type_scat_dispersion_imag
_atom_type_scat_source
C C 0.0033 0.0016 'International Tables Vol C Tables 4.2.6.8 and 6.1.1.4'
H H 0.0000 0.0000 'International Tables Vol C Tables 4.2.6.8 and 6.1.1.4'
N N 0.0061 0.0033 'International Tables Vol C Tables 4.2.6.8 and 6.1.1.4'

loop_
_geom_angle_atom_site_label_1
_geom_angle_atom_site_label_2
_geom_angle_atom_site_label_3
_geom_angle
C2 C1 C6 128.4(2)
C2 C1 C7 116.5(2)
C6 C1 C7 115.0(2)
N3 C2 C1 130.2(2)
N3 C2 H2 114.9
C1 C2 H2 114.9
C2 N3 C5 123.9(2)
C2 N3 C4 119.6(2)
C5 N3 C4 116.5(2)
N3 C4 H4A 109.5
N3 C4 H4B 109.5
H4A C4 H4B 109.5
N3 C4 H4C 109.5
H4A C4 H4C 109.5
H4B C4 H4C 109.5
N3 C5 H5A 109.5
N3 C5 H5B 109.5
H5A C5 H5B 109.5
N3 C5 H5C 109.5
H5A C5 H5C 109.5
H5B C5 H5C 109.5
N8 C6 C1 175.8(3)
N9 C7 C1 178.6(3)

loop_
_geom_bond_atom_site_label_1
_geom_bond_atom_site_label_2
_geom_bond_distance
C1 C2 1.380(3)
C1 C6 1.417(3)
C1 C7 1.424(3)
C2 N3 1.311(3)
C2 H2 0.9300
N3 C5 1.453(3)
N3 C4 1.460(3)
C4 H4A 0.9600
C4 H4B 0.9600
C4 H4C 0.9600
C5 H5A 0.9600
C5 H5B 0.9600
C5 H5C 0.9600
C6 N8 1.143(3)
C7 N9 1.139(3)

loop_
_geom_hbond_atom_site_label_D
_geom_hbond_atom_site_label_H
_geom_hbond_atom_site_label_A
_geom_hbond_site_symmetry_A
_geom_hbond_distance_DH
_geom_hbond_distance_HA
_geom_hbond_distance_DA
_geom_hbond_angle_DHA
_geom_hbond_publ_flag
C2 H2 N8 4_475 0.93 2.51 3.399(4) 161 yes
C4 H4B N9 2_546 0.96 2.62 3.569(4) 170 yes

loop_
_geom_torsion_atom_site_label_1
_geom_torsion_atom_site_label_2
_geom_torsion_atom_site_label_3
_geom_torsion_atom_site_label_4
_geom_torsion
C6 C1 C2 N3 5.6(4)
C7 C1 C2 N3 -176.8(2)
C1 C2 N3 C5 2.7(4)
C1 C2 N3 C4 -176.2(3)

loop_
_cod_related_entry_id
_cod_related_entry_database
_cod_related_entry_code
1 ChemSpider 26149
